data_4000768
loop_
_publ_author_name
'Wang, Shuao'
'Alekseev, Evgeny V.'
'Diwu, Juan'
'Miller, Hannah M.'
'Oliver, Allen G.'
'Liu, Guokui'
'Depmeier, Wulf'
'Albrecht-Schmitt, Thomas E.'

_publ_section_title
;
 Functionalization of Borate Networks by the Incorporation of Fluoride:
 Syntheses, Crystal Structures, and Nonlinear Optical Properties of Novel
 Actinide Fluoroborates
;
_journal_issue 11
_journal_name_full 'Chemistry of Materials'
_journal_page_first 2931
_journal_paper_doi 10.1021/cm2004984
_journal_volume 23
_journal_year 2011
_chemical_formula_moiety Na[(NpO2)B5O8(OH)F](H2O)
_chemical_formula_sum 'B5 F Na Np O12'
_chemical_formula_weight 525.04
_chemical_melting_point ?
_chemical_name_common 'Sodium Neptunium (VI) Fluoroborate Hydrate'
_chemical_name_systematic
; 
 ? 
;
_space_group_IT_number 9
_symmetry_cell_setting monoclinic
_symmetry_space_group_name_Hall 'C -2yc'
_symmetry_space_group_name_H-M 'C 1 c 1'
_atom_sites_solution_hydrogens none
_atom_sites_solution_primary direct
_atom_sites_solution_secondary difmap
_audit_creation_method SHELXL-97
_cell_angle_alpha 90.00
_cell_angle_beta 104.930(2)
_cell_angle_gamma 90.00
_cell_formula_units_Z 4
_cell_length_a 11.1753(16)
_cell_length_b 6.3975(9)
_cell_length_c 14.113(2)
_cell_measurement_reflns_used 2175
_cell_measurement_temperature 100(2)
_cell_measurement_theta_max 27.56
_cell_measurement_theta_min 2.99
_cell_volume 974.9(2)
_computing_cell_refinement 'smart saint'
_computing_data_collection smart
_computing_data_reduction SAINT
_computing_molecular_graphics 'SHELXP-97 (Sheldrick, 1997)'
_computing_publication_material 'SHELXCIF-97 (Sheldrick, 2000)'
_computing_structure_refinement 'SHELXL-97 (Sheldrick, 1997)'
_computing_structure_solution 'SHELXS-97 (Sheldrick, 1990)'
_diffrn_ambient_temperature 100(2)
_diffrn_detector_area_resol_mean 0
_diffrn_measured_fraction_theta_full 0.989
_diffrn_measured_fraction_theta_max 0.989
_diffrn_measurement_device_type 'BRUKER apex II'
_diffrn_measurement_method '0.5 wide w/ exposures'
_diffrn_radiation_monochromator 'Quazar optics'
_diffrn_radiation_source 'Imus microfocused'
_diffrn_radiation_type MoK\a
_diffrn_radiation_wavelength 0.71073
_diffrn_reflns_av_R_equivalents 0.0275
_diffrn_reflns_av_sigmaI/netI 0.0341
_diffrn_reflns_limit_h_max 14
_diffrn_reflns_limit_h_min -14
_diffrn_reflns_limit_k_max 8
_diffrn_reflns_limit_k_min -8
_diffrn_reflns_limit_l_max 18
_diffrn_reflns_limit_l_min -18
_diffrn_reflns_number 5364
_diffrn_reflns_theta_full 27.56
_diffrn_reflns_theta_max 27.56
_diffrn_reflns_theta_min 2.99
_exptl_absorpt_coefficient_mu 10.787
_exptl_absorpt_correction_T_max 0.917
_exptl_absorpt_correction_T_min 0.700
_exptl_absorpt_correction_type numerical
_exptl_absorpt_process_details SHELTXPREP
_exptl_crystal_colour Dark-green
_exptl_crystal_density_diffrn 3.577
_exptl_crystal_density_meas ?
_exptl_crystal_density_method 'not measured'
_exptl_crystal_description Tablet
_exptl_crystal_F_000 936
_exptl_crystal_size_max 0.034
_exptl_crystal_size_mid 0.033
_exptl_crystal_size_min 0.008
_refine_diff_density_max 1.077
_refine_diff_density_min -0.826
_refine_diff_density_rms 0.136
_refine_ls_abs_structure_details 'Flack H D (1983), Acta Cryst. A39, 876-881'
_refine_ls_abs_structure_Flack 0.487(16)
_refine_ls_extinction_method none
_refine_ls_goodness_of_fit_ref 1.025
_refine_ls_hydrogen_treatment none
_refine_ls_matrix_type full
_refine_ls_number_parameters 182
_refine_ls_number_reflns 2175
_refine_ls_number_restraints 38
_refine_ls_restrained_S_all 1.021
_refine_ls_R_factor_all 0.0175
_refine_ls_R_factor_gt 0.0168
_refine_ls_shift/su_max 0.001
_refine_ls_shift/su_mean 0.000
_refine_ls_structure_factor_coef Fsqd
_refine_ls_weighting_details 'calc w=1/[\s^2^(Fo^2^)+(0.0090P)^2^+0.0000P] where P=(Fo^2^+2Fc^2^)/3'
_refine_ls_weighting_scheme calc
_refine_ls_wR_factor_gt 0.0343
_refine_ls_wR_factor_ref 0.0345
_reflns_number_gt 2124
_reflns_number_total 2175
_reflns_threshold_expression >2sigma(I)
_cod_data_source_file cm2004984_si_001.cif
_cod_data_source_block NaNpBOF-1
_cod_depositor_comments
;
The following automatic conversions were performed:

'_chemical_melting_point' value 'N/A' was changed to '?' - the value
is undefined or not given.

'_symmetry_cell_setting' value
'Monoclinic' changed to 'monoclinic' according to
/home/saulius/struct/CIF-dictionaries/cif_core.dic dictionary named
'cif_core.dic' version 2.4.1 from 2010-06-29.

Automatic conversion script
Id: cif_fix_values 1715 2011-07-08 13:25:40Z adriana 

The following automatic conversions were performed:

'_exptl_crystal_density_meas' value 'N/A' was changed to '?' - the
value is perceived as not measured.

Automatic conversion script
Id: cif_fix_values 3008 2015-01-20 13:52:24Z robertas 
;
_cod_original_sg_symbol_H-M Cc
_cod_database_code 4000768

loop_
_symmetry_equiv_pos_as_xyz
'x, y, z'
'x, -y, z+1/2'
'x+1/2, y+1/2, z'
'x+1/2, -y+1/2, z+1/2'

loop_
_atom_site_label
_atom_site_type_symbol
_atom_site_fract_x
_atom_site_fract_y
_atom_site_fract_z
_atom_site_U_iso_or_equiv
_atom_site_adp_type
_atom_site_occupancy
_atom_site_symmetry_multiplicity
_atom_site_calc_flag
_atom_site_refinement_flags
Np1 Np 0.48804(4) 0.04374(2) 0.12765(4) 0.00467(5) Uani 1 1 d .
Na1 Na 0.31892(18) 0.3532(3) -0.10476(15) 0.0126(4) Uani 1 1 d .
B1 B 0.3160(5) 0.5498(9) 0.1214(4) 0.0077(11) Uani 1 1 d .
B2 B 0.0257(6) 0.0813(10) 0.0968(4) 0.0076(12) Uani 1 1 d .
B3 B 0.0627(5) 0.0763(8) -0.0686(4) 0.0069(11) Uani 1 1 d .
B4 B 0.2177(6) 0.1959(10) 0.0739(5) 0.0069(12) Uani 1 1 d .
B5 B 0.2099(6) 0.1404(10) -0.3289(4) 0.0048(12) Uani 1 1 d U
O1 O 0.4560(10) 0.0524(9) -0.0003(8) 0.009(2) Uani 1 1 d .
O2 O 0.0150(4) 0.0101(5) -0.1646(3) 0.0111(8) Uani 1 1 d .
O3 O 0.5770(3) 0.3953(5) 0.1555(3) 0.0059(7) Uani 1 1 d U
O4 O 0.4191(3) -0.3310(6) 0.1255(3) 0.0048(7) Uani 1 1 d U
O5 O 0.1726(3) 0.1776(5) -0.0350(2) 0.0079(7) Uani 1 1 d .
O6 O 0.2712(3) -0.0023(6) 0.1163(3) 0.0060(7) Uani 1 1 d .
O7 O 0.7143(3) 0.1351(7) 0.1428(3) 0.0070(8) Uani 1 1 d .
O8 O 0.1142(3) 0.2518(6) 0.1153(2) 0.0056(7) Uani 1 1 d U
O9 O 0.3210(4) 0.3450(6) 0.0965(3) 0.0054(8) Uani 1 1 d U
O1W O 0.2303(5) 0.6820(7) -0.1057(4) 0.0387(13) Uani 1 1 d .
O11 O 0.5269(10) 0.0340(9) 0.2568(8) 0.007(2) Uani 1 1 d U
O10 O -0.0107(3) 0.0230(5) -0.0075(3) 0.0082(7) Uani 1 1 d .
F1 F 0.2687(3) 0.1231(5) -0.2263(2) 0.0100(6) Uani 1 1 d .

loop_
_atom_site_aniso_label
_atom_site_aniso_U_11
_atom_site_aniso_U_22
_atom_site_aniso_U_33
_atom_site_aniso_U_23
_atom_site_aniso_U_13
_atom_site_aniso_U_12
Np1 0.00335(7) 0.00351(7) 0.00744(7) 0.0001(2) 0.00190(5) 0.0003(2)
Na1 0.0102(11) 0.0149(11) 0.0129(10) -0.0025(9) 0.0032(9) -0.0046(9)
B1 0.007(3) 0.008(3) 0.009(3) 0.001(2) 0.003(2) 0.001(2)
B2 0.012(3) 0.008(3) 0.004(3) -0.001(2) 0.005(2) 0.001(2)
B3 0.010(3) 0.002(3) 0.008(3) -0.001(2) 0.002(2) 0.000(2)
B4 0.011(3) 0.002(3) 0.008(3) 0.000(2) 0.005(3) 0.002(2)
B5 0.0038(19) 0.0044(19) 0.0066(19) -0.0006(15) 0.0021(16) 0.0001(16)
O1 0.007(3) 0.007(3) 0.013(3) -0.001(2) 0.0023(19) -0.0040(19)
O2 0.0119(19) 0.0106(19) 0.011(2) -0.0016(15) 0.0040(16) -0.0040(14)
O3 0.0036(13) 0.0052(14) 0.0090(14) 0.0006(11) 0.0021(11) 0.0020(11)
O4 0.0051(14) 0.0023(14) 0.0071(14) 0.0027(12) 0.0018(12) -0.0005(12)
O5 0.0081(17) 0.0072(18) 0.0092(18) -0.0012(14) 0.0039(14) -0.0008(14)
O6 0.0066(18) 0.0015(18) 0.0100(18) 0.0022(15) 0.0021(14) -0.0001(14)
O7 0.007(2) 0.004(2) 0.011(2) -0.0030(19) 0.0055(16) -0.0032(17)
O8 0.0023(13) 0.0060(14) 0.0092(14) 0.0014(11) 0.0027(11) 0.0000(12)
O9 0.0019(14) 0.0061(14) 0.0088(15) -0.0001(12) 0.0023(12) 0.0001(13)
O1W 0.028(3) 0.025(3) 0.059(4) -0.012(3) 0.004(2) -0.003(3)
O11 0.007(2) 0.007(2) 0.007(2) 0.0003(9) 0.0019(11) 0.0010(9)
O10 0.0096(18) 0.0088(18) 0.0076(19) -0.0009(14) 0.0051(15) -0.0002(14)
F1 0.0077(14) 0.0138(15) 0.0082(14) -0.0002(12) 0.0016(11) 0.0021(12)

loop_
_atom_type_symbol
_atom_type_description
_atom_type_scat_dispersion_real
_atom_type_scat_dispersion_imag
_atom_type_scat_source
B B 0.0013 0.0007 'International Tables Vol C Tables 4.2.6.8 and 6.1.1.4'
O O 0.0106 0.0060 'International Tables Vol C Tables 4.2.6.8 and 6.1.1.4'
F F 0.0171 0.0103 'International Tables Vol C Tables 4.2.6.8 and 6.1.1.4'
Na Na 0.0362 0.0249 'International Tables Vol C Tables 4.2.6.8 and 6.1.1.4'
Np Np -11.4937 4.1493 'International Tables Vol C Tables 4.2.6.8 and 6.1.1.4'

loop_
_geom_angle_atom_site_label_1
_geom_angle_atom_site_label_2
_geom_angle_atom_site_label_3
_geom_angle
_geom_angle_site_symmetry_1
_geom_angle_site_symmetry_3
O11 Np1 O1 177.6(7) . .
O11 Np1 O8 93.2(3) . 3_545
O1 Np1 O8 85.2(3) . 3_545
O11 Np1 O6 92.3(4) . .
O1 Np1 O6 90.0(4) . .
O8 Np1 O6 120.41(13) 3_545 .
O11 Np1 O3 83.4(2) . .
O1 Np1 O3 95.9(2) . .
O8 Np1 O3 120.67(12) 3_545 .
O6 Np1 O3 118.90(13) . .
O11 Np1 O4 88.4(2) . .
O1 Np1 O4 92.1(2) . .
O8 Np1 O4 55.61(14) 3_545 .
O6 Np1 O4 65.32(12) . .
O3 Np1 O4 170.83(12) . .
O11 Np1 O7 86.9(4) . .
O1 Np1 O7 90.8(4) . .
O8 Np1 O7 65.89(13) 3_545 .
O6 Np1 O7 173.69(15) . .
O3 Np1 O7 54.79(13) . .
O4 Np1 O7 120.89(13) . .
O11 Np1 O9 100.0(3) . .
O1 Np1 O9 81.8(3) . .
O8 Np1 O9 165.99(11) 3_545 .
O6 Np1 O9 54.64(12) . .
O3 Np1 O9 66.21(13) . .
O4 Np1 O9 119.51(12) . .
O7 Np1 O9 119.33(13) . .
O11 Np1 B2 96.2(2) . 3_545
O1 Np1 B2 83.2(2) . 3_545
O8 Np1 B2 27.82(14) 3_545 3_545
O6 Np1 B2 92.62(15) . 3_545
O3 Np1 B2 148.48(15) . 3_545
O4 Np1 B2 28.71(15) . 3_545
O7 Np1 B2 93.69(16) . 3_545
O9 Np1 B2 143.70(15) . 3_545
O11 Np1 B4 103.4(4) . .
O1 Np1 B4 79.0(4) . .
O8 Np1 B4 142.65(14) 3_545 .
O6 Np1 B4 27.62(13) . .
O3 Np1 B4 94.65(15) . .
O4 Np1 B4 91.17(15) . .
O7 Np1 B4 146.87(15) . .
O9 Np1 B4 28.46(14) . .
B2 Np1 B4 115.88(17) 3_545 .
O11 Np1 Na1 146.0(2) . .
O1 Np1 Na1 35.5(3) . .
O8 Np1 Na1 120.58(9) 3_545 .
O6 Np1 Na1 75.13(9) . .
O3 Np1 Na1 75.90(9) . .
O4 Np1 Na1 113.28(9) . .
O7 Np1 Na1 102.14(9) . .
O9 Np1 Na1 46.95(8) . .
B2 Np1 Na1 115.54(12) 3_545 .
B4 Np1 Na1 52.90(13) . .
F1 Na1 O10 140.88(14) . 3
F1 Na1 O1W 125.00(18) . .
O10 Na1 O1W 82.10(17) 3 .
F1 Na1 O5 86.78(13) . .
O10 Na1 O5 121.43(15) 3 .
O1W Na1 O5 95.25(17) . .
F1 Na1 O1 86.8(2) . .
O10 Na1 O1 75.0(2) 3 .
O1W Na1 O1 147.4(3) . .
O5 Na1 O1 77.8(3) . .
F1 Na1 O2 93.89(12) . 3
O10 Na1 O2 53.67(13) 3 3
O1W Na1 O2 92.31(16) . 3
O5 Na1 O2 170.28(15) . 3
O1 Na1 O2 92.5(3) . 3
F1 Na1 O9 134.21(14) . .
O10 Na1 O9 67.72(13) 3 .
O1W Na1 O9 85.16(17) . .
O5 Na1 O9 53.80(12) . .
O1 Na1 O9 64.9(3) . .
O2 Na1 O9 121.05(13) 3 .
F1 Na1 B3 118.98(15) . 3
O10 Na1 B3 26.15(14) 3 3
O1W Na1 B3 86.41(17) . 3
O5 Na1 B3 147.05(16) . 3
O1 Na1 B3 83.2(2) . 3
O2 Na1 B3 27.53(13) 3 3
O9 Na1 B3 93.74(15) . 3
F1 Na1 Np1 106.62(10) . .
O10 Na1 Np1 65.83(10) 3 .
O1W Na1 Np1 125.49(16) . .
O5 Na1 Np1 69.41(10) . .
O1 Na1 Np1 22.5(2) . .
O2 Na1 Np1 101.18(10) 3 .
O9 Na1 Np1 42.87(8) . .
B3 Na1 Np1 82.86(11) 3 .
O7 B1 O9 122.4(5) 3_455 .
O7 B1 O4 120.5(5) 3_455 1_565
O9 B1 O4 117.1(5) . 1_565
O8 B2 O4 103.1(4) . 3_455
O8 B2 O10 111.8(4) . .
O4 B2 O10 109.9(5) 3_455 .
O8 B2 O3 110.9(5) . 3_445
O4 B2 O3 112.2(4) 3_455 3_445
O10 B2 O3 108.9(5) . 3_445
O8 B2 Np1 49.8(2) . 3_455
O4 B2 Np1 55.5(2) 3_455 3_455
O10 B2 Np1 112.2(3) . 3_455
O3 B2 Np1 138.7(4) 3_445 3_455
O5 B3 O10 122.0(5) . .
O5 B3 O2 124.8(5) . .
O10 B3 O2 113.2(5) . .
O5 B3 Na1 169.7(4) . 3_445
O10 B3 Na1 47.7(2) . 3_445
O2 B3 Na1 65.5(3) . 3_445
O6 B4 O9 105.0(5) . .
O6 B4 O8 109.2(5) . .
O9 B4 O8 114.3(4) . .
O6 B4 O5 110.3(4) . .
O9 B4 O5 108.2(4) . .
O8 B4 O5 109.7(5) . .
O6 B4 Np1 49.7(3) . .
O9 B4 Np1 59.0(3) . .
O8 B4 Np1 143.4(4) . .
O5 B4 Np1 106.2(3) . .
F1 B5 O6 109.5(5) . 2_554
F1 B5 O3 108.9(4) . 4_454
O6 B5 O3 115.1(5) 2_554 4_454
F1 B5 O7 107.8(4) . 4_454
O6 B5 O7 112.8(5) 2_554 4_454
O3 B5 O7 102.2(4) 4_454 4_454
Np1 O1 Na1 122.1(4) . .
B3 O2 Na1 87.0(3) . 3_445
B5 O3 B2 116.2(4) 4 3
B5 O3 Np1 103.6(3) 4 .
B2 O3 Np1 124.5(3) 3 .
B1 O4 B2 120.6(4) 1_545 3_545
B1 O4 Np1 141.5(3) 1_545 .
B2 O4 Np1 95.7(3) 3_545 .
B3 O5 B4 115.5(4) . .
B3 O5 Na1 136.9(3) . .
B4 O5 Na1 107.6(3) . .
B5 O6 B4 123.0(5) 2 .
B5 O6 Np1 130.0(3) 2 .
B4 O6 Np1 102.7(3) . .
B1 O7 B5 122.1(5) 3_545 4
B1 O7 Np1 139.0(4) 3_545 .
B5 O7 Np1 98.2(3) 4 .
B2 O8 B4 108.4(4) . .
B2 O8 Np1 102.4(3) . 3_455
B4 O8 Np1 139.9(3) . 3_455
B1 O9 B4 126.8(5) . .
B1 O9 Np1 137.2(3) . .
B4 O9 Np1 92.6(3) . .
B1 O9 Na1 104.5(3) . .
B4 O9 Na1 89.5(3) . .
Np1 O9 Na1 90.18(12) . .
B3 O10 B2 120.5(4) . .
B3 O10 Na1 106.1(3) . 3_445
B2 O10 Na1 133.3(3) . 3_445
B5 F1 Na1 133.5(3) . .

loop_
_geom_bond_atom_site_label_1
_geom_bond_atom_site_label_2
_geom_bond_distance
_geom_bond_site_symmetry_2
Np1 O11 1.762(11) .
Np1 O1 1.749(11) .
Np1 O8 2.373(3) 3_545
Np1 O6 2.405(4) .
Np1 O3 2.449(3) .
Np1 O4 2.516(4) .
Np1 O7 2.550(4) .
Np1 O9 2.640(4) .
Np1 B2 3.036(7) 3_545
Np1 B4 3.077(7) .
Np1 Na1 3.880(2) .
Na1 F1 2.220(4) .
Na1 O10 2.312(4) 3
Na1 O1W 2.324(5) .
Na1 O5 2.395(4) .
Na1 O1 2.657(9) .
Na1 O2 2.734(4) 3
Na1 O9 2.835(4) .
Na1 B3 3.001(6) 3
B1 O7 1.362(7) 3_455
B1 O9 1.362(7) .
B1 O4 1.371(7) 1_565
B2 O8 1.451(7) .
B2 O4 1.466(7) 3_455
B2 O10 1.470(7) .
B2 O3 1.479(7) 3_445
B2 Np1 3.036(7) 3_455
B3 O5 1.362(6) .
B3 O10 1.377(7) .
B3 O2 1.389(7) .
B3 Na1 3.001(6) 3_445
B4 O6 1.463(7) .
B4 O9 1.468(7) .
B4 O8 1.468(7) .
B4 O5 1.493(7) .
B5 F1 1.431(7) .
B5 O6 1.456(7) 2_554
B5 O3 1.462(7) 4_454
B5 O7 1.495(8) 4_454
O2 Na1 2.734(4) 3_445
O3 B5 1.462(7) 4
O3 B2 1.479(7) 3
O4 B1 1.371(7) 1_545
O4 B2 1.466(7) 3_545
O6 B5 1.456(7) 2
O7 B1 1.362(7) 3_545
O7 B5 1.495(8) 4
O8 Np1 2.373(3) 3_455
O10 Na1 2.312(4) 3_445
